data_7021586
loop_
_publ_author_name
'Blight, Barry A.'
'Ko, Soo-Byung'
'Lu, Jia-Sheng'
'Smith, Larissa F.'
'Wang, Suning'

_publ_section_title
;
 Triarylboryl-functionalized dibenzoylmethane and its phosphorescent
 platinum(ii) complexes.
;
_journal_issue 28
_journal_name_full 'Dalton transactions (Cambridge, England : 2003)'
_journal_page_first 10089
_journal_page_last 10092
_journal_paper_doi 10.1039/c3dt51276b
_journal_volume 42
_journal_year 2013
_chemical_formula_sum 'C44 H40 B N O2 Pt'
_chemical_formula_weight 820.67
_chemical_name_systematic
;
?
;
_space_group_IT_number 2
_symmetry_cell_setting triclinic
_symmetry_space_group_name_Hall '-P 1'
_symmetry_space_group_name_H-M 'P -1'
_atom_sites_solution_hydrogens geom
_atom_sites_solution_primary direct
_atom_sites_solution_secondary difmap
_audit_creation_method SHELXL-97
_cell_angle_alpha 95.968(2)
_cell_angle_beta 93.914(3)
_cell_angle_gamma 97.898(2)
_cell_formula_units_Z 2
_cell_length_a 8.105(2)
_cell_length_b 11.650(3)
_cell_length_c 19.084(5)
_cell_measurement_temperature 293(2)
_cell_volume 1769.0(8)
_computing_structure_refinement 'SHELXL-97 (Sheldrick, 1997)'
_computing_structure_solution 'SHELXS-97 (Sheldrick, 1990)'
_diffrn_ambient_temperature 293(2)
_diffrn_measured_fraction_theta_full 0.989
_diffrn_measured_fraction_theta_max 0.989
_diffrn_radiation_monochromator graphite
_diffrn_radiation_source 'fine-focus sealed tube'
_diffrn_radiation_type MoK\a
_diffrn_radiation_wavelength 0.71073
_diffrn_reflns_av_R_equivalents 0.0715
_diffrn_reflns_av_sigmaI/netI 0.0937
_diffrn_reflns_limit_h_max 9
_diffrn_reflns_limit_h_min -9
_diffrn_reflns_limit_k_max 14
_diffrn_reflns_limit_k_min -14
_diffrn_reflns_limit_l_max 23
_diffrn_reflns_limit_l_min -23
_diffrn_reflns_number 15883
_diffrn_reflns_theta_full 26.00
_diffrn_reflns_theta_max 26.00
_diffrn_reflns_theta_min 1.78
_exptl_absorpt_coefficient_mu 4.005
_exptl_absorpt_correction_T_max 0.9610
_exptl_absorpt_correction_T_min 0.9242
_exptl_absorpt_correction_type multi-scan
_exptl_crystal_colour yellow
_exptl_crystal_density_diffrn 1.541
_exptl_crystal_density_method 'not measured'
_exptl_crystal_description thin-plate
_exptl_crystal_F_000 820
_exptl_crystal_size_max 0.02
_exptl_crystal_size_mid 0.01
_exptl_crystal_size_min 0.01
_refine_diff_density_max 4.326
_refine_diff_density_min -2.590
_refine_diff_density_rms 0.207
_refine_ls_extinction_method none
_refine_ls_goodness_of_fit_ref 1.020
_refine_ls_hydrogen_treatment constr
_refine_ls_matrix_type full
_refine_ls_number_parameters 443
_refine_ls_number_reflns 6869
_refine_ls_number_restraints 0
_refine_ls_restrained_S_all 1.020
_refine_ls_R_factor_all 0.0716
_refine_ls_R_factor_gt 0.0567
_refine_ls_shift/su_max 0.001
_refine_ls_shift/su_mean 0.000
_refine_ls_structure_factor_coef Fsqd
_refine_ls_weighting_details 'calc w=1/[\s^2^(Fo^2^)+(0.0776P)^2^+0.0000P] where P=(Fo^2^+2Fc^2^)/3'
_refine_ls_weighting_scheme calc
_refine_ls_wR_factor_gt 0.1362
_refine_ls_wR_factor_ref 0.1451
_reflns_number_gt 5511
_reflns_number_total 6869
_reflns_threshold_expression >2sigma(I)
_cod_data_source_file c3dt51276b.txt
_cod_data_source_block louis90
_cod_depositor_comments
;
The following automatic conversions were performed:

'_symmetry_cell_setting' value 'Triclinic' changed to 'triclinic'
according to /home/saulius/struct/CIF-dictionaries/cif_core.dic
dictionary named 'cif_core.dic' version 2.4.2 from 2011-04-26.

Automatic conversion script
Id: cif_fix_values 1891 2012-01-12 08:04:46Z andrius 
;
_cod_original_sg_symbol_H-M P-1
_cod_database_code 7021586

loop_
_symmetry_equiv_pos_as_xyz
'x, y, z'
'-x, -y, -z'

loop_
_atom_site_label
_atom_site_type_symbol
_atom_site_fract_x
_atom_site_fract_y
_atom_site_fract_z
_atom_site_U_iso_or_equiv
_atom_site_adp_type
_atom_site_occupancy
_atom_site_symmetry_multiplicity
_atom_site_calc_flag
_atom_site_refinement_flags
Pt1 Pt -0.08360(4) 0.22577(2) 0.043098(16) 0.03128(13) Uani 1 1 d .
B1 B 0.2315(11) 0.8108(8) 0.3514(5) 0.0329(19) Uani 1 1 d .
N1 N -0.1753(8) 0.0739(6) -0.0138(4) 0.0390(16) Uani 1 1 d .
O1 O 0.0591(6) 0.2884(4) -0.0341(3) 0.0341(12) Uani 1 1 d .
O2 O 0.0016(7) 0.3713(5) 0.1099(3) 0.0382(13) Uani 1 1 d .
C1 C -0.2199(9) 0.1544(6) 0.1150(4) 0.0264(15) Uani 1 1 d .
C2 C -0.2399(10) 0.2055(8) 0.1811(5) 0.042(2) Uani 1 1 d .
H2A H -0.1879 0.2814 0.1955 0.050 Uiso 1 1 calc R
C3 C -0.3373(10) 0.1457(8) 0.2277(4) 0.0395(19) Uani 1 1 d .
H3A H -0.3491 0.1820 0.2725 0.047 Uiso 1 1 calc R
C4 C -0.4160(11) 0.0323(8) 0.2069(5) 0.045(2) Uani 1 1 d .
H4A H -0.4808 -0.0073 0.2377 0.054 Uiso 1 1 calc R
C5 C -0.3975(10) -0.0218(7) 0.1397(5) 0.0386(19) Uani 1 1 d .
H5A H -0.4489 -0.0979 0.1256 0.046 Uiso 1 1 calc R
C6 C -0.3013(10) 0.0389(7) 0.0941(4) 0.0339(18) Uani 1 1 d .
C7 C -0.2741(9) -0.0060(7) 0.0202(5) 0.0344(18) Uani 1 1 d .
C8 C -0.3389(10) -0.1162(7) -0.0135(5) 0.0378(19) Uani 1 1 d .
H8A H -0.4057 -0.1687 0.0099 0.045 Uiso 1 1 calc R
C9 C -0.3027(11) -0.1467(7) -0.0822(5) 0.042(2) Uani 1 1 d .
H9A H -0.3438 -0.2205 -0.1053 0.051 Uiso 1 1 calc R
C10 C -0.2039(11) -0.0661(8) -0.1167(5) 0.043(2) Uani 1 1 d .
H10A H -0.1794 -0.0856 -0.1630 0.052 Uiso 1 1 calc R
C11 C -0.1433(10) 0.0422(7) -0.0819(4) 0.0372(18) Uani 1 1 d .
H11A H -0.0784 0.0956 -0.1054 0.045 Uiso 1 1 calc R
C12 C 0.1139(9) 0.4571(6) 0.0980(4) 0.0293(16) Uani 1 1 d .
C13 C 0.1950(10) 0.4660(7) 0.0358(4) 0.0326(17) Uani 1 1 d .
H13A H 0.2761 0.5305 0.0351 0.039 Uiso 1 1 calc R
C14 C 0.1641(9) 0.3849(6) -0.0265(4) 0.0283(16) Uani 1 1 d .
C15 C 0.2584(9) 0.4078(6) -0.0905(4) 0.0296(16) Uani 1 1 d .
C16 C 0.3404(10) 0.5173(7) -0.1003(4) 0.0381(19) Uani 1 1 d .
H16A H 0.3422 0.5803 -0.0659 0.046 Uiso 1 1 calc R
C17 C 0.4194(11) 0.5323(8) -0.1615(5) 0.047(2) Uani 1 1 d .
H17A H 0.4752 0.6055 -0.1673 0.056 Uiso 1 1 calc R
C18 C 0.4174(11) 0.4419(8) -0.2141(5) 0.044(2) Uani 1 1 d .
H18A H 0.4713 0.4536 -0.2548 0.053 Uiso 1 1 calc R
C19 C 0.3331(12) 0.3322(8) -0.2053(5) 0.048(2) Uani 1 1 d .
H19A H 0.3288 0.2700 -0.2404 0.057 Uiso 1 1 calc R
C20 C 0.2525(9) 0.3162(7) -0.1408(4) 0.0315(17) Uani 1 1 d .
H20A H 0.1970 0.2433 -0.1341 0.038 Uiso 1 1 calc R
C21 C 0.1501(10) 0.5507(7) 0.1601(4) 0.0343(18) Uani 1 1 d .
C22 C 0.2193(9) 0.6680(6) 0.1543(4) 0.0305(16) Uani 1 1 d .
H22A H 0.2479 0.6901 0.1108 0.037 Uiso 1 1 calc R
C23 C 0.2437(10) 0.7493(6) 0.2140(4) 0.0323(17) Uani 1 1 d .
H23A H 0.2867 0.8261 0.2092 0.039 Uiso 1 1 calc R
C24 C 0.2061(10) 0.7203(7) 0.2815(4) 0.0346(18) Uani 1 1 d .
C25 C 0.1392(11) 0.6028(7) 0.2846(4) 0.042(2) Uani 1 1 d .
H25A H 0.1125 0.5794 0.3281 0.050 Uiso 1 1 calc R
C26 C 0.1118(11) 0.5216(7) 0.2257(4) 0.042(2) Uani 1 1 d .
H26A H 0.0663 0.4453 0.2304 0.051 Uiso 1 1 calc R
C27 C 0.2224(10) 0.7567(6) 0.4239(4) 0.0344(18) Uani 1 1 d .
C28 C 0.3319(11) 0.6790(7) 0.4451(4) 0.0380(19) Uani 1 1 d .
C29 C 0.3079(12) 0.6200(8) 0.5044(5) 0.047(2) Uani 1 1 d .
H29A H 0.3809 0.5687 0.5162 0.057 Uiso 1 1 calc R
C30 C 0.1519(16) 0.5723(11) 0.6118(6) 0.079(4) Uani 1 1 d .
H29B H 0.0562 0.5936 0.6342 0.118 Uiso 1 1 calc R
H29C H 0.2496 0.5930 0.6444 0.118 Uiso 1 1 calc R
H29D H 0.1352 0.4897 0.5978 0.118 Uiso 1 1 calc R
C31 C 0.1749(13) 0.6365(8) 0.5470(5) 0.051(2) Uani 1 1 d .
C32 C 0.0714(13) 0.7149(8) 0.5279(5) 0.051(2) Uani 1 1 d .
H31A H -0.0146 0.7294 0.5559 0.062 Uiso 1 1 calc R
C33 C 0.0909(11) 0.7727(7) 0.4686(4) 0.043(2) Uani 1 1 d .
C34 C -0.0396(12) 0.8507(9) 0.4482(6) 0.060(3) Uani 1 1 d .
H33A H -0.1192 0.8523 0.4832 0.091 Uiso 1 1 calc R
H33B H -0.0962 0.8198 0.4030 0.091 Uiso 1 1 calc R
H33C H 0.0155 0.9284 0.4458 0.091 Uiso 1 1 calc R
C35 C 0.4842(12) 0.6575(8) 0.4050(5) 0.047(2) Uani 1 1 d .
H34A H 0.5421 0.6025 0.4272 0.070 Uiso 1 1 calc R
H34B H 0.5579 0.7297 0.4059 0.070 Uiso 1 1 calc R
H34C H 0.4482 0.6270 0.3569 0.070 Uiso 1 1 calc R
C36 C 0.2585(10) 0.9468(7) 0.3469(4) 0.0350(18) Uani 1 1 d .
C37 C 0.1375(11) 1.0027(8) 0.3122(4) 0.041(2) Uani 1 1 d .
C38 C 0.1604(11) 1.1251(8) 0.3144(5) 0.043(2) Uani 1 1 d .
H38A H 0.0771 1.1609 0.2934 0.052 Uiso 1 1 calc R
C39 C 0.3033(12) 1.1933(7) 0.3469(5) 0.043(2) Uani 1 1 d .
C40 C 0.4246(11) 1.1389(7) 0.3798(4) 0.0382(19) Uani 1 1 d .
H40A H 0.5215 1.1841 0.4017 0.046 Uiso 1 1 calc R
C41 C 0.4046(10) 1.0184(7) 0.3806(4) 0.0353(18) Uani 1 1 d .
C42 C -0.0269(12) 0.9361(9) 0.2767(5) 0.050(2) Uani 1 1 d .
H42A H -0.0913 0.9895 0.2564 0.076 Uiso 1 1 calc R
H42B H -0.0887 0.8982 0.3111 0.076 Uiso 1 1 calc R
H42C H -0.0044 0.8786 0.2402 0.076 Uiso 1 1 calc R
C43 C 0.5499(10) 0.9648(7) 0.4127(4) 0.0403(19) Uani 1 1 d .
H43A H 0.6371 1.0258 0.4329 0.060 Uiso 1 1 calc R
H43B H 0.5922 0.9160 0.3765 0.060 Uiso 1 1 calc R
H43C H 0.5115 0.9188 0.4489 0.060 Uiso 1 1 calc R
C44 C 0.3273(15) 1.3254(8) 0.3457(7) 0.068(3) Uani 1 1 d .
H44A H 0.2314 1.3471 0.3208 0.102 Uiso 1 1 calc R
H44B H 0.4254 1.3488 0.3222 0.102 Uiso 1 1 calc R
H44C H 0.3401 1.3633 0.3933 0.102 Uiso 1 1 calc R

loop_
_atom_site_aniso_label
_atom_site_aniso_U_11
_atom_site_aniso_U_22
_atom_site_aniso_U_33
_atom_site_aniso_U_23
_atom_site_aniso_U_13
_atom_site_aniso_U_12
Pt1 0.03083(18) 0.01857(17) 0.0440(2) 0.01021(12) 0.00391(12) -0.00337(12)
B1 0.029(5) 0.028(5) 0.041(5) 0.006(4) 0.006(4) -0.003(4)
N1 0.030(4) 0.035(4) 0.055(4) 0.012(3) 0.000(3) 0.010(3)
O1 0.032(3) 0.026(3) 0.043(3) 0.006(2) -0.001(2) -0.001(2)
O2 0.041(3) 0.028(3) 0.045(3) 0.007(2) 0.003(3) 0.000(3)
C1 0.019(3) 0.022(4) 0.037(4) 0.008(3) 0.000(3) -0.002(3)
C2 0.032(4) 0.034(5) 0.059(5) 0.011(4) 0.009(4) -0.004(4)
C3 0.036(5) 0.043(5) 0.038(4) 0.008(4) 0.007(3) -0.004(4)
C4 0.037(5) 0.048(5) 0.051(5) 0.024(4) 0.011(4) -0.006(4)
C5 0.036(4) 0.024(4) 0.055(5) 0.015(4) 0.001(4) -0.006(3)
C6 0.027(4) 0.026(4) 0.051(5) 0.016(4) 0.000(3) 0.004(3)
C7 0.023(4) 0.023(4) 0.058(5) 0.014(4) -0.002(3) 0.002(3)
C8 0.039(5) 0.018(4) 0.057(5) 0.013(4) 0.000(4) -0.001(3)
C9 0.039(5) 0.026(4) 0.058(5) 0.006(4) -0.005(4) -0.006(4)
C10 0.042(5) 0.035(5) 0.053(5) 0.001(4) 0.002(4) 0.009(4)
C11 0.039(5) 0.031(4) 0.043(5) 0.010(4) 0.000(4) 0.006(4)
C12 0.029(4) 0.013(3) 0.045(4) 0.012(3) -0.006(3) 0.000(3)
C13 0.029(4) 0.023(4) 0.044(4) 0.009(3) 0.000(3) -0.004(3)
C14 0.023(4) 0.017(3) 0.045(4) 0.015(3) -0.001(3) -0.001(3)
C15 0.027(4) 0.016(3) 0.045(4) 0.009(3) -0.002(3) -0.001(3)
C16 0.035(4) 0.030(4) 0.048(5) 0.007(4) 0.011(4) -0.004(4)
C17 0.049(5) 0.034(5) 0.055(5) 0.010(4) 0.014(4) -0.011(4)
C18 0.038(5) 0.042(5) 0.049(5) 0.014(4) 0.010(4) -0.011(4)
C19 0.057(6) 0.026(4) 0.056(5) -0.002(4) 0.019(4) -0.012(4)
C20 0.023(4) 0.032(4) 0.042(4) -0.001(3) 0.006(3) 0.012(3)
C21 0.032(4) 0.020(4) 0.051(5) 0.009(3) 0.004(4) 0.000(3)
C22 0.025(4) 0.025(4) 0.041(4) 0.012(3) 0.002(3) -0.003(3)
C23 0.034(4) 0.019(4) 0.044(4) 0.016(3) 0.004(3) -0.004(3)
C24 0.034(4) 0.023(4) 0.045(4) 0.008(3) 0.004(3) -0.007(3)
C25 0.053(5) 0.029(4) 0.039(4) 0.010(4) 0.008(4) -0.016(4)
C26 0.055(6) 0.021(4) 0.047(5) 0.010(4) 0.007(4) -0.014(4)
C27 0.043(5) 0.018(4) 0.037(4) 0.000(3) 0.004(3) -0.012(3)
C28 0.047(5) 0.023(4) 0.042(4) 0.006(3) 0.007(4) -0.007(4)
C29 0.057(6) 0.038(5) 0.045(5) 0.016(4) 0.002(4) -0.010(4)
C30 0.086(9) 0.075(8) 0.077(8) 0.042(7) 0.028(7) -0.016(7)
C31 0.067(6) 0.038(5) 0.046(5) 0.014(4) 0.013(5) -0.015(5)
C32 0.057(6) 0.045(6) 0.048(5) 0.003(4) 0.020(4) -0.014(5)
C33 0.051(6) 0.028(5) 0.046(5) 0.007(4) 0.009(4) -0.012(4)
C34 0.052(6) 0.061(7) 0.075(7) 0.017(6) 0.035(5) 0.008(5)
C35 0.062(6) 0.029(5) 0.052(5) 0.018(4) 0.012(4) 0.002(4)
C36 0.036(4) 0.032(4) 0.036(4) 0.013(3) 0.005(3) -0.007(4)
C37 0.041(5) 0.039(5) 0.043(5) 0.004(4) 0.010(4) 0.000(4)
C38 0.045(5) 0.035(5) 0.051(5) 0.005(4) 0.003(4) 0.014(4)
C39 0.055(6) 0.024(4) 0.051(5) 0.011(4) 0.012(4) -0.002(4)
C40 0.041(5) 0.026(4) 0.043(4) 0.003(4) 0.006(4) -0.010(4)
C41 0.041(5) 0.025(4) 0.037(4) 0.007(3) 0.004(3) -0.005(4)
C42 0.043(5) 0.049(6) 0.059(6) 0.009(5) 0.000(4) 0.004(4)
C43 0.041(5) 0.027(4) 0.050(5) 0.006(4) 0.000(4) -0.007(4)
C44 0.076(8) 0.026(5) 0.108(9) 0.024(5) 0.019(7) 0.009(5)

loop_
_atom_type_symbol
_atom_type_description
_atom_type_scat_dispersion_real
_atom_type_scat_dispersion_imag
_atom_type_scat_source
C C 0.0033 0.0016 'International Tables Vol C Tables 4.2.6.8 and 6.1.1.4'
H H 0.0000 0.0000 'International Tables Vol C Tables 4.2.6.8 and 6.1.1.4'
B B 0.0013 0.0007 'International Tables Vol C Tables 4.2.6.8 and 6.1.1.4'
N N 0.0061 0.0033 'International Tables Vol C Tables 4.2.6.8 and 6.1.1.4'
O O 0.0106 0.0060 'International Tables Vol C Tables 4.2.6.8 and 6.1.1.4'
Pt Pt -1.7033 8.3905 'International Tables Vol C Tables 4.2.6.8 and 6.1.1.4'

loop_
_geom_angle_atom_site_label_1
_geom_angle_atom_site_label_2
_geom_angle_atom_site_label_3
_geom_angle
C1 Pt1 N1 81.4(3)
C1 Pt1 O2 92.7(3)
N1 Pt1 O2 173.9(2)
C1 Pt1 O1 176.1(2)
N1 Pt1 O1 95.2(3)
O2 Pt1 O1 90.7(2)
C27 B1 C36 122.8(7)
C27 B1 C24 116.3(7)
C36 B1 C24 120.9(7)
C11 N1 C7 118.3(7)
C11 N1 Pt1 125.2(6)
C7 N1 Pt1 116.4(6)
C14 O1 Pt1 125.5(5)
C12 O2 Pt1 126.4(5)
C2 C1 C6 118.3(7)
C2 C1 Pt1 126.4(6)
C6 C1 Pt1 115.3(5)
C1 C2 C3 121.3(8)
C1 C2 H2A 119.3
C3 C2 H2A 119.3
C4 C3 C2 120.1(8)
C4 C3 H3A 120.0
C2 C3 H3A 120.0
C3 C4 C5 119.7(8)
C3 C4 H4A 120.1
C5 C4 H4A 120.1
C6 C5 C4 119.5(8)
C6 C5 H5A 120.3
C4 C5 H5A 120.3
C5 C6 C1 121.1(8)
C5 C6 C7 125.6(7)
C1 C6 C7 113.3(7)
N1 C7 C8 121.3(8)
N1 C7 C6 113.4(7)
C8 C7 C6 125.3(8)
C9 C8 C7 119.2(8)
C9 C8 H8A 120.4
C7 C8 H8A 120.4
C8 C9 C10 119.6(8)
C8 C9 H9A 120.2
C10 C9 H9A 120.2
C11 C10 C9 119.5(8)
C11 C10 H10A 120.2
C9 C10 H10A 120.2
N1 C11 C10 122.1(8)
N1 C11 H11A 119.0
C10 C11 H11A 119.0
O2 C12 C13 126.0(7)
O2 C12 C21 112.2(7)
C13 C12 C21 121.7(7)
C12 C13 C14 125.8(7)
C12 C13 H13A 117.1
C14 C13 H13A 117.1
O1 C14 C13 125.4(7)
O1 C14 C15 114.7(6)
C13 C14 C15 119.8(6)
C20 C15 C16 120.5(8)
C20 C15 C14 116.3(7)
C16 C15 C14 123.1(7)
C17 C16 C15 119.8(8)
C17 C16 H16A 120.1
C15 C16 H16A 120.1
C18 C17 C16 121.8(8)
C18 C17 H17A 119.1
C16 C17 H17A 119.1
C17 C18 C19 118.8(8)
C17 C18 H18A 120.6
C19 C18 H18A 120.6
C18 C19 C20 119.4(8)
C18 C19 H19A 120.3
C20 C19 H19A 120.3
C15 C20 C19 119.7(8)
C15 C20 H20A 120.2
C19 C20 H20A 120.2
C26 C21 C22 118.2(7)
C26 C21 C12 118.3(7)
C22 C21 C12 123.5(7)
C23 C22 C21 119.6(7)
C23 C22 H22A 120.2
C21 C22 H22A 120.2
C22 C23 C24 122.7(7)
C22 C23 H23A 118.7
C24 C23 H23A 118.7
C23 C24 C25 115.5(7)
C23 C24 B1 124.4(7)
C25 C24 B1 120.1(7)
C26 C25 C24 122.5(7)
C26 C25 H25A 118.8
C24 C25 H25A 118.8
C21 C26 C25 121.5(7)
C21 C26 H26A 119.3
C25 C26 H26A 119.3
C28 C27 C33 115.5(7)
C28 C27 B1 122.5(7)
C33 C27 B1 121.6(8)
C29 C28 C27 121.6(8)
C29 C28 C35 116.5(8)
C27 C28 C35 121.8(7)
C28 C29 C31 121.4(9)
C28 C29 H29A 119.3
C31 C29 H29A 119.3
C31 C30 H29B 109.5
C31 C30 H29C 109.5
H29B C30 H29C 109.5
C31 C30 H29D 109.5
H29B C30 H29D 109.5
H29C C30 H29D 109.5
C32 C31 C29 117.1(8)
C32 C31 C30 122.2(9)
C29 C31 C30 120.6(10)
C31 C32 C33 122.4(9)
C31 C32 H31A 118.8
C33 C32 H31A 118.8
C32 C33 C27 121.9(9)
C32 C33 C34 118.5(8)
C27 C33 C34 119.5(8)
C33 C34 H33A 109.5
C33 C34 H33B 109.5
H33A C34 H33B 109.5
C33 C34 H33C 109.5
H33A C34 H33C 109.5
H33B C34 H33C 109.5
C28 C35 H34A 109.5
C28 C35 H34B 109.5
H34A C35 H34B 109.5
C28 C35 H34C 109.5
H34A C35 H34C 109.5
H34B C35 H34C 109.5
C37 C36 C41 117.4(8)
C37 C36 B1 122.0(7)
C41 C36 B1 120.5(7)
C38 C37 C36 120.2(8)
C38 C37 C42 117.3(8)
C36 C37 C42 122.3(8)
C39 C38 C37 121.6(8)
C39 C38 H38A 119.2
C37 C38 H38A 119.2
C38 C39 C40 118.6(8)
C38 C39 C44 120.3(9)
C40 C39 C44 121.1(9)
C39 C40 C41 121.6(8)
C39 C40 H40A 119.2
C41 C40 H40A 119.2
C40 C41 C36 120.6(8)
C40 C41 C43 118.2(7)
C36 C41 C43 121.0(7)
C37 C42 H42A 109.5
C37 C42 H42B 109.5
H42A C42 H42B 109.5
C37 C42 H42C 109.5
H42A C42 H42C 109.5
H42B C42 H42C 109.5
C41 C43 H43A 109.5
C41 C43 H43B 109.5
H43A C43 H43B 109.5
C41 C43 H43C 109.5
H43A C43 H43C 109.5
H43B C43 H43C 109.5
C39 C44 H44A 109.5
C39 C44 H44B 109.5
H44A C44 H44B 109.5
C39 C44 H44C 109.5
H44A C44 H44C 109.5
H44B C44 H44C 109.5

loop_
_geom_bond_atom_site_label_1
_geom_bond_atom_site_label_2
_geom_bond_distance
Pt1 C1 1.996(7)
Pt1 N1 1.998(7)
Pt1 O2 2.021(5)
Pt1 O1 2.065(5)
B1 C27 1.580(12)
B1 C36 1.581(12)
B1 C24 1.595(12)
N1 C11 1.365(11)
N1 C7 1.386(11)
O1 C14 1.303(9)
O2 C12 1.306(9)
C1 C2 1.368(11)
C1 C6 1.419(10)
C2 C3 1.404(12)
C2 H2A 0.9300
C3 C4 1.391(12)
C3 H3A 0.9300
C4 C5 1.397(12)
C4 H4A 0.9300
C5 C6 1.392(11)
C5 H5A 0.9300
C6 C7 1.493(12)
C7 C8 1.391(11)
C8 C9 1.385(12)
C8 H8A 0.9300
C9 C10 1.397(13)
C9 H9A 0.9300
C10 C11 1.373(12)
C10 H10A 0.9300
C11 H11A 0.9300
C12 C13 1.403(11)
C12 C21 1.508(11)
C13 C14 1.423(11)
C13 H13A 0.9300
C14 C15 1.512(11)
C15 C20 1.354(11)
C15 C16 1.393(11)
C16 C17 1.385(12)
C16 H16A 0.9300
C17 C18 1.374(12)
C17 H17A 0.9300
C18 C19 1.396(12)
C18 H18A 0.9300
C19 C20 1.448(11)
C19 H19A 0.9300
C20 H20A 0.9300
C21 C26 1.376(12)
C21 C22 1.423(10)
C22 C23 1.388(11)
C22 H22A 0.9300
C23 C24 1.408(11)
C23 H23A 0.9300
C24 C25 1.409(10)
C25 C26 1.377(11)
C25 H25A 0.9300
C26 H26A 0.9300
C27 C28 1.421(12)
C27 C33 1.430(11)
C28 C29 1.395(12)
C28 C35 1.531(12)
C29 C31 1.416(13)
C29 H29A 0.9300
C30 C31 1.520(13)
C30 H29B 0.9600
C30 H29C 0.9600
C30 H29D 0.9600
C31 C32 1.382(14)
C32 C33 1.382(12)
C32 H31A 0.9300
C33 C34 1.541(12)
C34 H33A 0.9600
C34 H33B 0.9600
C34 H33C 0.9600
C35 H34A 0.9600
C35 H34B 0.9600
C35 H34C 0.9600
C36 C37 1.414(12)
C36 C41 1.423(11)
C37 C38 1.409(12)
C37 C42 1.523(12)
C38 C39 1.380(12)
C38 H38A 0.9300
C39 C40 1.389(12)
C39 C44 1.527(12)
C40 C41 1.393(11)
C40 H40A 0.9300
C41 C43 1.528(11)
C42 H42A 0.9600
C42 H42B 0.9600
C42 H42C 0.9600
C43 H43A 0.9600
C43 H43B 0.9600
C43 H43C 0.9600
C44 H44A 0.9600
C44 H44B 0.9600
C44 H44C 0.9600

loop_
_geom_torsion_atom_site_label_1
_geom_torsion_atom_site_label_2
_geom_torsion_atom_site_label_3
_geom_torsion_atom_site_label_4
_geom_torsion
C1 Pt1 N1 C11 179.3(7)
O2 Pt1 N1 C11 -164.5(19)
O1 Pt1 N1 C11 -2.5(6)
C1 Pt1 N1 C7 -3.1(5)
O2 Pt1 N1 C7 13(2)
O1 Pt1 N1 C7 175.1(5)
C1 Pt1 O1 C14 -146(3)
N1 Pt1 O1 C14 -174.0(6)
O2 Pt1 O1 C14 4.1(6)
C1 Pt1 O2 C12 174.3(6)
N1 Pt1 O2 C12 158.3(19)
O1 Pt1 O2 C12 -3.8(6)
N1 Pt1 C1 C2 -177.7(7)
O2 Pt1 C1 C2 4.0(7)
O1 Pt1 C1 C2 154(3)
N1 Pt1 C1 C6 2.9(5)
O2 Pt1 C1 C6 -175.4(5)
O1 Pt1 C1 C6 -25(4)
C6 C1 C2 C3 0.4(12)
Pt1 C1 C2 C3 -179.0(6)
C1 C2 C3 C4 -0.1(13)
C2 C3 C4 C5 0.2(14)
C3 C4 C5 C6 -0.5(13)
C4 C5 C6 C1 0.8(12)
C4 C5 C6 C7 -178.1(8)
C2 C1 C6 C5 -0.8(11)
Pt1 C1 C6 C5 178.7(6)
C2 C1 C6 C7 178.3(7)
Pt1 C1 C6 C7 -2.2(8)
C11 N1 C7 C8 0.4(11)
Pt1 N1 C7 C8 -177.4(6)
C11 N1 C7 C6 -179.6(7)
Pt1 N1 C7 C6 2.7(8)
C5 C6 C7 N1 178.8(7)
C1 C6 C7 N1 -0.3(9)
C5 C6 C7 C8 -1.2(13)
C1 C6 C7 C8 179.8(7)
N1 C7 C8 C9 0.5(12)
C6 C7 C8 C9 -179.6(7)
C7 C8 C9 C10 -0.9(12)
C8 C9 C10 C11 0.4(13)
C7 N1 C11 C10 -0.9(12)
Pt1 N1 C11 C10 176.7(6)
C9 C10 C11 N1 0.5(13)
Pt1 O2 C12 C13 1.3(11)
Pt1 O2 C12 C21 -178.8(5)
O2 C12 C13 C14 2.7(12)
C21 C12 C13 C14 -177.2(7)
Pt1 O1 C14 C13 -2.1(10)
Pt1 O1 C14 C15 177.4(4)
C12 C13 C14 O1 -2.2(12)
C12 C13 C14 C15 178.3(7)
O1 C14 C15 C20 -14.4(9)
C13 C14 C15 C20 165.1(7)
O1 C14 C15 C16 162.2(7)
C13 C14 C15 C16 -18.3(11)
C20 C15 C16 C17 -1.2(12)
C14 C15 C16 C17 -177.8(8)
C15 C16 C17 C18 1.0(14)
C16 C17 C18 C19 0.1(15)
C17 C18 C19 C20 -0.9(14)
C16 C15 C20 C19 0.4(12)
C14 C15 C20 C19 177.2(7)
C18 C19 C20 C15 0.7(13)
O2 C12 C21 C26 21.3(10)
C13 C12 C21 C26 -158.8(8)
O2 C12 C21 C22 -157.6(7)
C13 C12 C21 C22 22.3(11)
C26 C21 C22 C23 -0.9(12)
C12 C21 C22 C23 178.0(7)
C21 C22 C23 C24 1.4(12)
C22 C23 C24 C25 -0.9(12)
C22 C23 C24 B1 -179.8(7)
C27 B1 C24 C23 -166.2(8)
C36 B1 C24 C23 15.7(12)
C27 B1 C24 C25 15.0(11)
C36 B1 C24 C25 -163.2(8)
C23 C24 C25 C26 -0.2(13)
B1 C24 C25 C26 178.8(8)
C22 C21 C26 C25 -0.1(13)
C12 C21 C26 C25 -179.1(8)
C24 C25 C26 C21 0.6(15)
C36 B1 C27 C28 -122.8(9)
C24 B1 C27 C28 59.1(10)
C36 B1 C27 C33 64.4(11)
C24 B1 C27 C33 -113.7(8)
C33 C27 C28 C29 2.0(11)
B1 C27 C28 C29 -171.2(8)
C33 C27 C28 C35 -176.7(7)
B1 C27 C28 C35 10.1(12)
C27 C28 C29 C31 -1.1(13)
C35 C28 C29 C31 177.6(8)
C28 C29 C31 C32 -0.9(14)
C28 C29 C31 C30 -179.4(9)
C29 C31 C32 C33 2.2(14)
C30 C31 C32 C33 -179.4(9)
C31 C32 C33 C27 -1.3(14)
C31 C32 C33 C34 175.0(9)
C28 C27 C33 C32 -0.8(12)
B1 C27 C33 C32 172.5(8)
C28 C27 C33 C34 -177.0(8)
B1 C27 C33 C34 -3.8(12)
C27 B1 C36 C37 -117.6(9)
C24 B1 C36 C37 60.5(11)
C27 B1 C36 C41 59.9(11)
C24 B1 C36 C41 -122.1(8)
C41 C36 C37 C38 -2.7(12)
B1 C36 C37 C38 174.8(7)
C41 C36 C37 C42 -177.6(8)
B1 C36 C37 C42 -0.1(12)
C36 C37 C38 C39 3.3(13)
C42 C37 C38 C39 178.4(8)
C37 C38 C39 C40 -1.8(13)
C37 C38 C39 C44 177.5(9)
C38 C39 C40 C41 -0.1(13)
C44 C39 C40 C41 -179.4(8)
C39 C40 C41 C36 0.6(13)
C39 C40 C41 C43 175.2(8)
C37 C36 C41 C40 0.9(12)
B1 C36 C41 C40 -176.7(7)
C37 C36 C41 C43 -173.6(7)
B1 C36 C41 C43 8.8(11)
